data_1564932
loop_
_publ_author_name
'Albalad, jorge'
'Peralta, Ricardo'
'Huxley, Michael'
'Tsoukatos, Steven'
'Shi, Zhaolin'
'Zhang, Yue-Biao'
'Evans, Jack D.'
'Sumby, Christopher J.'
'Doonan, Christian J.'

_publ_section_title
;
 Coordination Modulated On-Off Switching of Flexibility in a Metal-organic
 Framework
;
_journal_name_full 'Chemical Science'
_journal_paper_doi 10.1039/D1SC04712D
_journal_year 2021
_chemical_formula_moiety 'C75 H66 Cl Cu Mn3 N12 O12'
_chemical_formula_sum 'C75 H66 Cl Cu Mn3 N12 O12'
_chemical_formula_weight 1591.20
_space_group_crystal_system triclinic
_space_group_IT_number 2
_space_group_name_Hall '-P 1'
_space_group_name_H-M_alt 'P -1'
_atom_sites_solution_hydrogens geom
_atom_sites_solution_primary dual
_audit_creation_date 2021-06-24
_audit_creation_method
;
Olex2 1.3
(compiled 2020.11.12 svn.r5f609507 for OlexSys, GUI svn.r6272)
;
_audit_update_record
;
2021-07-30 deposited with the CCDC.	2021-10-11 downloaded from the CCDC.
;
_cell_angle_alpha 94.70(3)
_cell_angle_beta 95.44(3)
_cell_angle_gamma 92.66(3)
_cell_formula_units_Z 2
_cell_length_a 12.308(3)
_cell_length_b 12.898(3)
_cell_length_c 30.822(6)
_cell_measurement_reflns_used 51592
_cell_measurement_temperature 100(2)
_cell_measurement_theta_max 28.721
_cell_measurement_theta_min 1.332
_cell_volume 4847.3(19)
_computing_cell_refinement 'AS QEGUI'
_computing_data_collection 'XDS (Kabsch, 2010)'
_computing_data_reduction 'XDS (Kabsch, 2010)'
_computing_molecular_graphics 'Olex2 1.3 (Dolomanov et al., 2009)'
_computing_publication_material 'Olex2 1.3 (Dolomanov et al., 2009)'
_computing_structure_refinement 'SHELXL 2018/3 (Sheldrick, 2015)'
_computing_structure_solution 'SHELXT 2014/5 (Sheldrick, 2014)'
_diffrn_ambient_temperature 100(2)
_diffrn_detector_area_resol_mean '13.3 (Dectris Eiger detectors)'
_diffrn_measured_fraction_theta_full 0.897
_diffrn_measured_fraction_theta_max 0.682
_diffrn_measurement_device_type
;
N. P. Cowieson, D. Aragao, M. Clift, D. J. Ericsson, C. Gee, 
S. J. Harrop, N. Mudie, S. Panjikar, J. R. Price, A. Riboldi-
Tunnicliffe, R. Williamson and T. Caradoc-Davies, MX1: a 
bending-magnet crystallography beamline serving both chemical 
and macromolecular crystallography communities at the 
Australian Synchrotron, J. Synchrotron Rad. (2015). 22, 187-190.
;
_diffrn_measurement_method 'Omega Scan'
_diffrn_radiation_monochromator 'Silicon Double Crystal'
_diffrn_radiation_type Synchrotron
_diffrn_radiation_wavelength 0.71073
_diffrn_reflns_av_R_equivalents 0.1554
_diffrn_reflns_av_unetI/netI 0.1757
_diffrn_reflns_Laue_measured_fraction_full 0.897
_diffrn_reflns_Laue_measured_fraction_max 0.682
_diffrn_reflns_limit_h_max 14
_diffrn_reflns_limit_h_min -14
_diffrn_reflns_limit_k_max 16
_diffrn_reflns_limit_k_min -16
_diffrn_reflns_limit_l_max 36
_diffrn_reflns_limit_l_min -35
_diffrn_reflns_number 51592
_diffrn_reflns_point_group_measured_fraction_full 0.897
_diffrn_reflns_point_group_measured_fraction_max 0.682
_diffrn_reflns_theta_full 22.500
_diffrn_reflns_theta_max 28.721
_diffrn_reflns_theta_min 1.332
_diffrn_source 'MX1 Beamline Australian Synchrotron'
_exptl_absorpt_coefficient_mu 0.679
_exptl_absorpt_correction_type multi-scan
_exptl_absorpt_process_details 'XDS (Kabsch, 2010)'
_exptl_crystal_colour 'clear yellowish colourless'
_exptl_crystal_colour_lustre clear
_exptl_crystal_colour_modifier yellowish
_exptl_crystal_colour_primary colourless
_exptl_crystal_density_diffrn 1.090
_exptl_crystal_description plate
_exptl_crystal_F_000 1634
_exptl_crystal_size_max 0.15
_exptl_crystal_size_mid 0.08
_exptl_crystal_size_min 0.02
_refine_diff_density_max 0.932
_refine_diff_density_min -1.287
_refine_diff_density_rms 0.131
_refine_ls_extinction_method none
_refine_ls_goodness_of_fit_ref 0.990
_refine_ls_hydrogen_treatment constr
_refine_ls_matrix_type full
_refine_ls_number_parameters 951
_refine_ls_number_reflns 17139
_refine_ls_number_restraints 254
_refine_ls_restrained_S_all 0.985
_refine_ls_R_factor_all 0.2104
_refine_ls_R_factor_gt 0.1375
_refine_ls_shift/su_max 0.000
_refine_ls_shift/su_mean 0.000
_refine_ls_structure_factor_coef Fsqd
_refine_ls_weighting_details 'w=1/[\s^2^(Fo^2^)+(0.2000P)^2^] where P=(Fo^2^+2Fc^2^)/3'
_refine_ls_weighting_scheme calc
_refine_ls_wR_factor_gt 0.3446
_refine_ls_wR_factor_ref 0.4077
_reflns_Friedel_coverage 0.000
_reflns_number_gt 5928
_reflns_number_total 17139
_reflns_threshold_expression 'I > 2\s(I)'
_cod_data_source_file d1sc04712d2.cif
_cod_data_source_block test_CCDC2
_cod_depositor_comments
;
The following automatic conversions were performed:

data item '_exptl_absorpt_correction_type' value 'Multi-Scan' was
changed to 'multi-scan' in accordance with the
/home/data/users/saulius/crontab/automatic-downloads/rss-feeds/RSC/lib/dictionaries/cif_core.dic
dictionary named 'cif_core.dic' version 2.4.2 last updated on
2011-04-26.

Automatic conversion script
Id: cif_fix_values 7556 2019-12-06 15:28:31Z antanas 
;
_cod_original_cell_volume 4847.3(17)
_cod_database_code 1564932
_shelx_shelxl_version_number 2018/3
_shelx_space_group_comment
;
The symmetry employed for this shelxl refinement is uniquely defined
by the following loop, which should always be used as a source of
symmetry information in preference to the above space-group names.
They are only intended as comments.
;
_diffrn_measurement_detector_type 'Dectris Eiger2 9M'
_olex2_refinement_description
;
1. Fixed Uiso
 At 1.2 times of:
  All C(H) groups, All C(H,H) groups
 At 1.5 times of:
  All C(H,H,H) groups
2. Restrained distances
 C35B-C37B
 1.45 with sigma of 0.02
 C33B-C36B
 1.45 with sigma of 0.02
 C15B-C17B
 1.45 with sigma of 0.02
 C13B-C16B
 1.45 with sigma of 0.02
 C1B-N31B
 1.45 with sigma of 0.02
3. Uiso/Uaniso restraints and constraints
C1B \\sim N11B \\sim N12B \\sim C13B \\sim C14B \\sim C15B \\sim C16B \\sim
C17B \\sim C21B \\sim N31B \\sim N32B \\sim C33B \\sim C34B \\sim C35B \\sim
C36B \\sim C37B \\sim C41B: within 2A with sigma of 0.04 and sigma for terminal
atoms of 0.08 within 2A
4. Rigid body (RIGU) restrains
 C1B, N11B, N12B, C13B, C14B, C15B, C16B, C17B, C21B, N31B, N32B, C33B, C34B,
 C35B, C36B, C37B, C41B
 with sigma for 1-2 distances of 0.004 and sigma for 1-3 distances of 0.004
5.a Secondary CH2 refined with riding coordinates:
 C1A(H1AA,H1AB), C1B(H1BA,H1BB), C1C(H1CA,H1CB)
5.b Me refined with riding coordinates:
 C16B(H16D,H16E,H16F)
5.c Aromatic/amide H refined with riding coordinates:
 C22A(H22A), C23A(H23A), C25A(H25A), C26A(H26A), C42A(H42A), C43A(H43A),
 C45A(H45A), C46A(H46A), C22B(H22B), C23B(H23B), C25B(H25B), C26B(H26B),
 C42B(H42B), C43B(H43B), C45B(H45B), C46B(H46B), C22C(H22C), C23C(H23C),
 C25C(H25C), C26C(H26C), C42C(H42C), C43C(H43C), C45C(H45C), C46C(H46C)
5.d Idealised Me refined as rotating group:
 C16A(H16A,H16B,H16C), C17A(H17A,H17B,H17C), C36A(H36A,H36B,H36C), C37A(H37A,
 H37B,H37C), C17B(H17D,H17E,H17F), C36B(H36D,H36E,H36F), C37B(H37D,H37E,H37F),
 C16C(H16G,H16H,H16I), C17C(H17G,H17H,H17I), C36C(H36G,H36H,H36I), C37C(H37G,
 H37H,H37I)
;
_smtbx_masks_special_details
;
A solvent mask was calculated and 310 electrons were 
found in a volume of 1870\%A^3^ in 1 void per unit cell. 
This is consistent with the presence of 
3.75[C4H10O] per Asymmetric Unit 
which account for 315 electrons 
per unit cell.
;
_smtbx_masks_void_probe_radius 1.2
_smtbx_masks_void_truncation_radius 1.2
_olex2_submission_special_instructions 'No special instructions were received'

loop_
_space_group_symop_operation_xyz
'x, y, z'
'-x, -y, -z'

loop_
_atom_site_label
_atom_site_type_symbol
_atom_site_fract_x
_atom_site_fract_y
_atom_site_fract_z
_atom_site_U_iso_or_equiv
_atom_site_adp_type
_atom_site_occupancy
_atom_site_site_symmetry_order
_atom_site_calc_flag
_atom_site_refinement_flags_posn
_atom_site_refinement_flags_adp
_atom_site_refinement_flags_occupancy
_atom_site_disorder_assembly
_atom_site_disorder_group
Mn1 Mn 1.000000 0.500000 0.500000 0.0754(6) Uani 1 2 d S . P . .
Mn2 Mn 0.83298(10) 0.59634(7) 0.58106(5) 0.0794(5) Uani 1 1 d . . . . .
Mn3 Mn 1.000000 0.500000 0.000000 0.0831(7) Uani 1 2 d S . P . .
Mn4 Mn 0.79106(10) 0.56581(7) -0.08034(6) 0.0821(5) Uani 1 1 d . . . . .
Cu5 Cu 0.5786(2) 1.03613(17) 0.25835(9) 0.1864(12) Uani 1 1 d . . . . .
Cl6 Cl 0.7074(4) 1.1527(5) 0.2633(2) 0.201(2) Uani 1 1 d . . . . .
C1A C 0.7884(6) -0.2689(5) 0.6743(4) 0.087(3) Uani 1 1 d . . . . .
H1AA H 0.775007 -0.232157 0.701895 0.104 Uiso 1 1 calc R U . . .
H1AB H 0.844292 -0.318054 0.680003 0.104 Uiso 1 1 calc R U . . .
N11A N 0.8228(6) -0.1959(4) 0.6441(3) 0.081(2) Uani 1 1 d . . . . .
N12A N 0.8566(6) -0.2300(4) 0.6053(3) 0.087(3) Uani 1 1 d . . . . .
C13A C 0.8787(7) -0.1470(5) 0.5820(4) 0.084(3) Uani 1 1 d . . . . .
C14A C 0.8544(7) -0.0539(5) 0.6107(4) 0.081(3) Uani 1 1 d . . . . .
C15A C 0.8202(8) -0.0881(5) 0.6481(4) 0.086(3) Uani 1 1 d . . . . .
C16A C 0.9131(10) -0.1558(5) 0.5397(4) 0.108(4) Uani 1 1 d . . . . .
H16A H 0.985814 -0.124876 0.540485 0.162 Uiso 1 1 calc R U . . .
H16B H 0.864392 -0.120455 0.520419 0.162 Uiso 1 1 calc R U . . .
H16C H 0.912533 -0.228027 0.529242 0.162 Uiso 1 1 calc R U . . .
C17A C 0.7941(8) -0.0298(6) 0.6906(4) 0.095(3) Uani 1 1 d . . . . .
H17A H 0.816789 0.042456 0.690834 0.142 Uiso 1 1 calc R U . . .
H17B H 0.832350 -0.058937 0.715003 0.142 Uiso 1 1 calc R U . . .
H17C H 0.716891 -0.036347 0.692848 0.142 Uiso 1 1 calc R U . . .
C21A C 0.8573(7) 0.0531(5) 0.5975(4) 0.084(3) Uani 1 1 d . . . . .
C22A C 0.7719(7) 0.1156(5) 0.6050(4) 0.092(3) Uani 1 1 d . . . . .
H22A H 0.712846 0.091473 0.618794 0.110 Uiso 1 1 calc R U . . .
C23A C 0.7765(8) 0.2144(6) 0.5916(4) 0.103(4) Uani 1 1 d . . . . .
H23A H 0.717797 0.255446 0.596047 0.123 Uiso 1 1 calc R U . . .
C24A C 0.8576(8) 0.2548(5) 0.5730(4) 0.093(3) Uani 1 1 d . . . . .
C25A C 0.9471(7) 0.1944(6) 0.5630(4) 0.083(3) Uani 1 1 d . . . . .
H25A H 1.004056 0.219619 0.548391 0.100 Uiso 1 1 calc R U . . .
C26A C 0.9427(8) 0.0926(5) 0.5772(4) 0.103(4) Uani 1 1 d . . . . .
H26A H 1.000446 0.050441 0.572464 0.123 Uiso 1 1 calc R U . . .
C27A C 0.8601(9) 0.3653(6) 0.5583(4) 0.087(3) Uani 1 1 d . . . . .
O28A O 0.8154(5) 0.4329(4) 0.5825(3) 0.102(3) Uani 1 1 d . . . . .
O29A O 0.9060(6) 0.3808(4) 0.5248(3) 0.101(2) Uani 1 1 d . . . . .
N31A N 0.6867(6) -0.3238(5) 0.6529(3) 0.078(2) Uani 1 1 d . . . . .
N32A N 0.6908(6) -0.3963(5) 0.6185(3) 0.094(3) Uani 1 1 d . . . . .
C33A C 0.5857(8) -0.4237(6) 0.6043(4) 0.090(3) Uani 1 1 d . . . . .
C34A C 0.5176(7) -0.3673(6) 0.6310(4) 0.083(3) Uani 1 1 d . . . . .
C35A C 0.5818(7) -0.3030(6) 0.6615(4) 0.079(3) Uani 1 1 d . . . . .
C36A C 0.5535(9) -0.5069(8) 0.5661(6) 0.142(6) Uani 1 1 d . . . . .
H36A H 0.491715 -0.485523 0.548312 0.213 Uiso 1 1 calc R U . . .
H36B H 0.534810 -0.571935 0.577433 0.213 Uiso 1 1 calc R U . . .
H36C H 0.613822 -0.515393 0.548819 0.213 Uiso 1 1 calc R U . . .
C37A C 0.5560(8) -0.2260(7) 0.6973(5) 0.104(4) Uani 1 1 d . . . . .
H37A H 0.554917 -0.259306 0.723986 0.156 Uiso 1 1 calc R U . . .
H37B H 0.485777 -0.199376 0.689779 0.156 Uiso 1 1 calc R U . . .
H37C H 0.610766 -0.169621 0.701145 0.156 Uiso 1 1 calc R U . . .
C41A C 0.3946(7) -0.3737(6) 0.6254(4) 0.079(3) Uani 1 1 d . . . . .
C42A C 0.3422(6) -0.3562(6) 0.5839(4) 0.080(3) Uani 1 1 d . . . . .
H42A H 0.383581 -0.338936 0.561574 0.096 Uiso 1 1 calc R U . . .
C43A C 0.2290(7) -0.3649(6) 0.5767(4) 0.085(3) Uani 1 1 d . . . . .
H43A H 0.193928 -0.354320 0.549466 0.102 Uiso 1 1 calc R U . . .
C44A C 0.1684(7) -0.3896(6) 0.6109(4) 0.079(3) Uani 1 1 d . . . . .
C45A C 0.2210(7) -0.4032(7) 0.6511(4) 0.087(3) Uani 1 1 d . . . . .
H45A H 0.180021 -0.416540 0.674108 0.104 Uiso 1 1 calc R U . . .
C46A C 0.3326(8) -0.3974(7) 0.6581(4) 0.097(3) Uani 1 1 d . . . . .
H46A H 0.366527 -0.409629 0.685292 0.116 Uiso 1 1 calc R U . . .
C47A C 0.0442(7) -0.4021(5) 0.6021(5) 0.092(4) Uani 1 1 d . . . . .
O48A O -0.0013(5) -0.4034(3) 0.5616(3) 0.080(2) Uani 1 1 d . . . . .
O49A O -0.0104(5) -0.4092(4) 0.6342(3) 0.088(2) Uani 1 1 d . . . . .
C1B C 0.4020(11) 0.8529(12) 0.2438(5) 0.141(4) Uani 1 1 d D U . . .
H1BA H 0.355574 0.789453 0.238724 0.169 Uiso 1 1 calc R U . . .
H1BB H 0.354868 0.910983 0.242170 0.169 Uiso 1 1 calc R U . . .
N11B N 0.4557(12) 0.8574(10) 0.2873(5) 0.154(4) Uani 1 1 d . U . . .
N12B N 0.5071(14) 0.9455(10) 0.2994(5) 0.181(6) Uani 1 1 d . U . . .
C13B C 0.5578(19) 0.9242(12) 0.3394(6) 0.192(7) Uani 1 1 d D U . . .
C14B C 0.5419(12) 0.8255(9) 0.3494(5) 0.126(4) Uani 1 1 d . U . . .
C15B C 0.4810(11) 0.7798(9) 0.3133(5) 0.129(4) Uani 1 1 d D U . . .
C16B C 0.607(3) 1.0148(13) 0.3687(7) 0.292(16) Uani 1 1 d D U . . .
H16D H 0.608320 1.075701 0.352795 0.437 Uiso 1 1 calc R U . . .
H16E H 0.565191 1.026212 0.393119 0.437 Uiso 1 1 calc R U . . .
H16F H 0.680901 1.000907 0.379116 0.437 Uiso 1 1 calc R U . . .
C17B C 0.4460(18) 0.6695(11) 0.3002(7) 0.202(9) Uani 1 1 d D U . . .
H17D H 0.435519 0.633965 0.325752 0.303 Uiso 1 1 calc R U . . .
H17E H 0.501191 0.636826 0.284662 0.303 Uiso 1 1 calc R U . . .
H17F H 0.378647 0.666070 0.281531 0.303 Uiso 1 1 calc R U . . .
C21B C 0.5992(12) 0.7713(9) 0.3846(5) 0.124(4) Uani 1 1 d . U . . .
C22B C 0.6780(11) 0.7026(9) 0.3736(5) 0.131(5) Uani 1 1 d . . . . .
H22B H 0.693168 0.688552 0.344799 0.157 Uiso 1 1 calc R U . . .
C23B C 0.7352(9) 0.6539(8) 0.4091(5) 0.112(4) Uani 1 1 d . . . . .
H23B H 0.787306 0.606515 0.402579 0.134 Uiso 1 1 calc R U . . .
C24B C 0.7166(8) 0.6738(6) 0.4502(5) 0.092(3) Uani 1 1 d . . . . .
C25B C 0.6385(8) 0.7413(8) 0.4592(5) 0.107(4) Uani 1 1 d . . . . .
H25B H 0.623131 0.753343 0.488128 0.128 Uiso 1 1 calc R U . . .
C26B C 0.5815(13) 0.7924(9) 0.4281(6) 0.154(7) Uani 1 1 d . . . . .
H26B H 0.531428 0.840635 0.436032 0.184 Uiso 1 1 calc R U . . .
C27B C 0.7810(8) 0.6215(6) 0.4857(5) 0.088(3) Uani 1 1 d . . . . .
O28B O 0.8632(5) 0.5782(4) 0.4746(3) 0.105(3) Uani 1 1 d . . . . .
O29B O 0.7488(6) 0.6298(4) 0.5231(3) 0.095(2) Uani 1 1 d . . . . .
N31B N 0.4704(10) 0.8557(9) 0.2095(4) 0.128(3) Uani 1 1 d D U . . .
N32B N 0.5179(9) 0.9494(9) 0.2044(5) 0.136(4) Uani 1 1 d . U . . .
C33B C 0.5712(12) 0.9302(11) 0.1741(6) 0.137(4) Uani 1 1 d D U . . .
C34B C 0.5628(11) 0.8307(10) 0.1570(5) 0.121(3) Uani 1 1 d . U . . .
C35B C 0.4989(12) 0.7778(10) 0.1793(5) 0.131(4) Uani 1 1 d D U . . .
C36B C 0.6364(13) 1.0154(12) 0.1565(7) 0.184(7) Uani 1 1 d D U . . .
H36D H 0.614340 1.081794 0.168036 0.276 Uiso 1 1 calc R U . . .
H36E H 0.623878 1.009847 0.125191 0.276 Uiso 1 1 calc R U . . .
H36F H 0.712670 1.009342 0.165143 0.276 Uiso 1 1 calc R U . . .
C37B C 0.4552(13) 0.6713(11) 0.1788(6) 0.153(6) Uani 1 1 d D U . . .
H37D H 0.468041 0.633113 0.151893 0.229 Uiso 1 1 calc R U . . .
H37E H 0.378040 0.671078 0.181321 0.229 Uiso 1 1 calc R U . . .
H37F H 0.490606 0.639131 0.202980 0.229 Uiso 1 1 calc R U . . .
C41B C 0.6243(10) 0.7828(9) 0.1192(5) 0.118(4) Uani 1 1 d . U . . .
C42B C 0.5938(9) 0.7908(8) 0.0766(5) 0.116(4) Uani 1 1 d . . . . .
H42B H 0.535175 0.831547 0.069795 0.139 Uiso 1 1 calc R U . . .
C43B C 0.6420(8) 0.7437(7) 0.0424(4) 0.091(3) Uani 1 1 d . . . . .
H43B H 0.614642 0.750753 0.013634 0.110 Uiso 1 1 calc R U . . .
C44B C 0.7364(7) 0.6828(6) 0.0516(5) 0.097(4) Uani 1 1 d . . . . .
C45B C 0.7700(11) 0.6774(9) 0.0970(5) 0.133(5) Uani 1 1 d . . . . .
H45B H 0.829436 0.638461 0.104789 0.159 Uiso 1 1 calc R U . . .
C46B C 0.7178(11) 0.7275(11) 0.1298(5) 0.141(6) Uani 1 1 d . . . . .
H46B H 0.744375 0.724822 0.158891 0.169 Uiso 1 1 calc R U . . .
C47B C 0.7883(8) 0.6277(6) 0.0177(5) 0.094(4) Uani 1 1 d . . . . .
O48B O 0.7459(6) 0.6239(4) -0.0205(3) 0.098(2) Uani 1 1 d . . . . .
O49B O 0.8832(5) 0.5928(4) 0.0280(3) 0.103(2) Uani 1 1 d . . . . .
C1C C 0.7030(7) -0.3377(5) -0.1713(4) 0.085(3) Uani 1 1 d . . . . .
H1CA H 0.679956 -0.314957 -0.199770 0.102 Uiso 1 1 calc R U . . .
H1CB H 0.755329 -0.390901 -0.175107 0.102 Uiso 1 1 calc R U . . .
N11C N 0.7544(6) -0.2491(4) -0.1424(3) 0.079(2) Uani 1 1 d . . . . .
N12C N 0.8058(7) -0.2675(4) -0.1044(3) 0.089(3) Uani 1 1 d . . . . .
C13C C 0.8341(7) -0.1772(5) -0.0826(4) 0.082(3) Uani 1 1 d . . . . .
C14C C 0.7952(6) -0.0973(5) -0.1084(4) 0.088(3) Uani 1 1 d . . . . .
C15C C 0.7462(7) -0.1470(5) -0.1483(4) 0.087(3) Uani 1 1 d . . . . .
C16C C 0.8949(11) -0.1670(6) -0.0380(4) 0.115(4) Uani 1 1 d . . . . .
H16G H 0.843823 -0.168972 -0.016373 0.172 Uiso 1 1 calc R U . . .
H16H H 0.937345 -0.101991 -0.033727 0.172 Uiso 1 1 calc R U . . .
H16I H 0.942564 -0.223438 -0.035309 0.172 Uiso 1 1 calc R U . . .
C17C C 0.7031(9) -0.1050(7) -0.1890(4) 0.100(4) Uani 1 1 d . . . . .
H17G H 0.721790 -0.148633 -0.213636 0.150 Uiso 1 1 calc R U . . .
H17H H 0.734222 -0.035722 -0.190049 0.150 Uiso 1 1 calc R U . . .
H17I H 0.624988 -0.103173 -0.189915 0.150 Uiso 1 1 calc R U . . .
C21C C 0.8095(7) 0.0186(5) -0.0955(4) 0.086(3) Uani 1 1 d . . . . .
C22C C 0.9006(7) 0.0650(5) -0.0755(4) 0.096(4) Uani 1 1 d . . . . .
H22C H 0.961426 0.026059 -0.070193 0.115 Uiso 1 1 calc R U . . .
C23C C 0.9078(8) 0.1729(6) -0.0619(4) 0.103(4) Uani 1 1 d . . . . .
H23C H 0.970468 0.204143 -0.045972 0.123 Uiso 1 1 calc R U . . .
C24C C 0.8177(7) 0.2310(5) -0.0731(4) 0.084(3) Uani 1 1 d . . . . .
C25C C 0.7271(7) 0.1853(6) -0.0933(4) 0.108(4) Uani 1 1 d . . . . .
H25C H 0.666393 0.224709 -0.098176 0.130 Uiso 1 1 calc R U . . .
C26C C 0.7188(7) 0.0757(5) -0.1082(4) 0.100(4) Uani 1 1 d . . . . .
H26C H 0.657432 0.044789 -0.125118 0.120 Uiso 1 1 calc R U . . .
C27C C 0.8271(8) 0.3471(6) -0.0586(5) 0.095(4) Uani 1 1 d . . . . .
O28C O 0.8841(6) 0.3769(4) -0.0253(3) 0.104(3) Uani 1 1 d . . . . .
O29C O 0.7677(5) 0.4044(4) -0.0824(3) 0.109(3) Uani 1 1 d . . . . .
N31C N 0.6104(5) -0.3799(4) -0.1524(3) 0.078(2) Uani 1 1 d . . . . .
N32C N 0.6311(5) -0.4299(5) -0.1162(3) 0.076(2) Uani 1 1 d . . . . .
C33C C 0.5331(9) -0.4515(6) -0.1034(4) 0.094(3) Uani 1 1 d . . . . .
C34C C 0.4470(7) -0.4107(6) -0.1312(4) 0.094(4) Uani 1 1 d . . . . .
C35C C 0.4997(8) -0.3657(6) -0.1620(4) 0.086(3) Uani 1 1 d . . . . .
C36C C 0.5193(9) -0.5082(11) -0.0615(6) 0.154(8) Uani 1 1 d . . . . .
H36G H 0.547383 -0.576262 -0.064907 0.230 Uiso 1 1 calc R U . . .
H36H H 0.443170 -0.514577 -0.057116 0.230 Uiso 1 1 calc R U . . .
H36I H 0.558708 -0.468741 -0.036754 0.230 Uiso 1 1 calc R U . . .
C37C C 0.4549(9) -0.3134(8) -0.2016(5) 0.123(5) Uani 1 1 d . . . . .
H37G H 0.494790 -0.248043 -0.202678 0.185 Uiso 1 1 calc R U . . .
H37H H 0.379035 -0.301406 -0.199618 0.185 Uiso 1 1 calc R U . . .
H37I H 0.462344 -0.357493 -0.227686 0.185 Uiso 1 1 calc R U . . .
C41C C 0.3304(9) -0.4141(7) -0.1237(5) 0.095(3) Uani 1 1 d . . . . .
C42C C 0.2502(8) -0.4507(8) -0.1591(5) 0.102(4) Uani 1 1 d . . . . .
H42C H 0.273554 -0.469354 -0.186380 0.123 Uiso 1 1 calc R U . . .
C43C C 0.1418(9) -0.4591(9) -0.1545(5) 0.107(4) Uani 1 1 d . . . . .
H43C H 0.090828 -0.483768 -0.177712 0.129 Uiso 1 1 calc R U . . .
C44C C 0.1097(8) -0.4278(6) -0.1118(5) 0.089(3) Uani 1 1 d . . . . .
C45C C 0.1824(9) -0.3906(7) -0.0775(5) 0.105(4) Uani 1 1 d . . . . .
H45C H 0.158602 -0.371154 -0.050436 0.126 Uiso 1 1 calc R U . . .
C46C C 0.3004(8) -0.3814(7) -0.0838(6) 0.113(5) Uani 1 1 d . . . . .
H46C H 0.351956 -0.354197 -0.061255 0.135 Uiso 1 1 calc R U . . .
C47C C -0.0085(8) -0.4398(6) -0.0998(6) 0.102(4) Uani 1 1 d . . . . .
O48C O -0.0794(6) -0.4584(5) -0.1334(4) 0.121(3) Uani 1 1 d . . . . .
O49C O -0.0321(5) -0.4242(4) -0.0611(3) 0.084(2) Uani 1 1 d . . . . .

loop_
_atom_site_aniso_label
_atom_site_aniso_U_11
_atom_site_aniso_U_22
_atom_site_aniso_U_33
_atom_site_aniso_U_23
_atom_site_aniso_U_13
_atom_site_aniso_U_12
Mn1 0.0643(10) 0.0329(6) 0.1331(19) 0.0208(8) 0.0130(9) 0.0164(6)
Mn2 0.0652(8) 0.0377(5) 0.1398(15) 0.0207(6) 0.0149(7) 0.0182(5)
Mn3 0.0702(11) 0.0310(6) 0.150(2) 0.0143(8) 0.0065(10) 0.0188(6)
Mn4 0.0698(8) 0.0344(5) 0.1448(15) 0.0192(6) 0.0071(7) 0.0180(5)
Cu5 0.237(3) 0.1405(15) 0.190(3) 0.0276(15) 0.0030(19) 0.1080(17)
Cl6 0.158(4) 0.226(5) 0.216(6) 0.007(4) -0.021(4) 0.093(4)
C1A 0.062(5) 0.040(3) 0.162(11) 0.025(4) 0.014(5) 0.008(3)
N11A 0.073(4) 0.039(3) 0.135(8) 0.014(4) 0.019(4) 0.009(3)
N12A 0.069(4) 0.044(3) 0.154(9) 0.026(4) 0.021(5) 0.015(3)
C13A 0.089(6) 0.041(3) 0.126(10) 0.018(4) 0.012(6) 0.012(3)
C14A 0.074(5) 0.033(3) 0.138(10) 0.011(4) 0.006(5) 0.010(3)
C15A 0.111(7) 0.035(3) 0.114(9) 0.014(4) 0.011(6) 0.016(4)
C16A 0.152(10) 0.037(3) 0.148(12) 0.016(5) 0.067(8) 0.023(4)
C17A 0.080(6) 0.052(4) 0.153(11) 0.003(5) 0.029(6) -0.003(4)
C21A 0.082(6) 0.037(3) 0.134(9) 0.009(4) 0.018(5) 0.009(3)
C22A 0.082(6) 0.047(4) 0.153(11) 0.008(4) 0.040(6) 0.011(4)
C23A 0.082(6) 0.048(4) 0.183(13) 0.023(5) 0.023(6) 0.014(4)
C24A 0.108(7) 0.037(3) 0.143(10) 0.021(4) 0.037(6) 0.023(4)
C25A 0.088(6) 0.052(4) 0.115(9) 0.021(4) 0.027(5) 0.014(4)
C26A 0.089(6) 0.038(3) 0.188(13) 0.023(5) 0.027(7) 0.017(4)
C27A 0.104(7) 0.049(4) 0.114(10) 0.019(5) 0.021(6) 0.016(4)
O28A 0.084(4) 0.037(2) 0.192(8) 0.025(3) 0.037(4) 0.019(2)
O29A 0.116(5) 0.049(3) 0.143(8) 0.022(3) 0.023(5) 0.008(3)
N31A 0.071(5) 0.050(3) 0.115(7) 0.024(4) 0.002(4) 0.009(3)
N32A 0.056(5) 0.051(3) 0.175(10) 0.013(4) 0.011(4) 0.005(3)
C33A 0.085(7) 0.059(4) 0.124(10) -0.001(5) 0.011(6) 0.009(4)
C34A 0.063(5) 0.060(4) 0.132(10) 0.024(5) 0.024(5) 0.017(4)
C35A 0.066(5) 0.054(4) 0.120(9) 0.018(4) 0.010(5) 0.004(4)
C36A 0.060(7) 0.086(6) 0.27(2) -0.041(8) 0.020(8) 0.003(5)
C37A 0.084(7) 0.078(5) 0.157(13) 0.018(6) 0.035(7) 0.009(5)
C41A 0.066(5) 0.066(4) 0.105(9) -0.002(4) 0.010(5) 0.014(4)
C42A 0.051(5) 0.068(4) 0.120(9) 0.007(4) 0.007(5) 0.001(3)
C43A 0.077(6) 0.061(4) 0.123(10) 0.023(5) 0.028(5) 0.023(4)
C44A 0.067(5) 0.060(4) 0.113(9) 0.012(4) 0.012(5) 0.018(4)
C45A 0.055(5) 0.080(5) 0.129(11) 0.005(5) 0.022(5) 0.013(4)
C46A 0.073(7) 0.082(5) 0.141(12) 0.022(6) 0.021(6) 0.018(4)
C47A 0.062(6) 0.045(4) 0.178(13) 0.019(5) 0.048(7) 0.019(3)
O48A 0.067(3) 0.039(2) 0.137(7) 0.012(3) 0.011(4) 0.016(2)
O49A 0.074(4) 0.072(3) 0.123(7) 0.018(3) 0.019(4) 0.028(3)
C1B 0.132(9) 0.166(10) 0.131(9) 0.019(7) 0.000(6) 0.091(7)
N11B 0.206(11) 0.119(6) 0.139(8) 0.028(6) -0.010(7) 0.079(7)
N12B 0.260(14) 0.109(6) 0.170(11) 0.036(7) -0.051(9) 0.072(7)
C13B 0.298(17) 0.116(7) 0.156(13) 0.038(7) -0.053(11) 0.048(9)
C14B 0.167(10) 0.106(6) 0.112(8) 0.009(5) 0.003(7) 0.087(6)
C15B 0.140(9) 0.120(6) 0.132(9) 0.016(6) -0.009(7) 0.082(6)
C16B 0.52(4) 0.116(10) 0.21(2) 0.071(11) -0.14(2) -0.031(16)
C17B 0.27(2) 0.126(8) 0.21(2) 0.037(10) -0.033(16) 0.029(11)
C21B 0.172(11) 0.091(7) 0.112(10) 0.009(6) 0.007(8) 0.072(7)
C22B 0.162(11) 0.109(8) 0.127(13) 0.036(7) -0.004(9) 0.069(8)
C23B 0.105(8) 0.088(6) 0.151(14) 0.028(7) 0.022(8) 0.051(6)
C24B 0.096(7) 0.052(4) 0.133(11) 0.016(5) 0.003(6) 0.032(4)
C25B 0.091(7) 0.091(6) 0.139(12) 0.019(6) -0.002(6) 0.040(5)
C26B 0.186(13) 0.087(7) 0.183(17) -0.004(8) -0.038(11) 0.094(8)
C27B 0.079(6) 0.046(4) 0.137(11) 0.000(5) -0.007(6) 0.024(4)
O28B 0.089(4) 0.063(3) 0.165(8) 0.022(4) 0.006(4) 0.030(3)
O29B 0.088(4) 0.058(3) 0.142(8) 0.020(4) 0.008(4) 0.030(3)
N31B 0.131(8) 0.123(6) 0.129(8) 0.006(5) -0.005(5) 0.061(5)
N32B 0.111(7) 0.120(6) 0.177(11) -0.020(6) 0.022(6) 0.058(5)
C33B 0.138(10) 0.121(6) 0.153(11) 0.005(6) 0.010(7) 0.046(6)
C34B 0.106(8) 0.105(6) 0.153(10) 0.011(6) -0.002(6) 0.057(5)
C35B 0.129(10) 0.124(6) 0.144(11) 0.018(6) 0.010(7) 0.066(6)
C36B 0.131(12) 0.131(10) 0.29(2) 0.025(12) -0.002(11) 0.008(8)
C37B 0.156(13) 0.130(8) 0.174(17) 0.010(9) 0.008(11) 0.035(8)
C41B 0.101(8) 0.102(7) 0.155(11) 0.024(7) 0.000(7) 0.051(6)
C42B 0.094(7) 0.104(7) 0.158(14) 0.032(8) 0.014(7) 0.060(6)
C43B 0.105(7) 0.081(5) 0.094(8) 0.007(5) 0.017(6) 0.056(5)
C44B 0.067(5) 0.064(4) 0.172(13) 0.037(6) 0.026(6) 0.035(4)
C45B 0.132(10) 0.109(8) 0.160(15) 0.016(8) -0.005(9) 0.076(8)
C46B 0.143(11) 0.167(12) 0.123(12) 0.019(9) 0.015(8) 0.110(10)
C47B 0.081(6) 0.044(4) 0.161(13) 0.031(5) 0.001(6) 0.019(4)
O48B 0.100(5) 0.052(3) 0.145(8) 0.022(4) 0.001(5) 0.030(3)
O49B 0.098(5) 0.058(3) 0.160(8) 0.024(4) 0.021(4) 0.040(3)
C1C 0.067(5) 0.038(3) 0.148(10) 0.008(4) 0.001(5) 0.001(3)
N11C 0.083(5) 0.038(3) 0.117(7) 0.018(3) 0.008(4) 0.003(3)
N12C 0.108(6) 0.035(3) 0.122(8) 0.017(3) -0.009(5) 0.008(3)
C13C 0.070(5) 0.038(3) 0.139(10) 0.027(4) -0.004(5) 0.000(3)
C14C 0.058(5) 0.041(3) 0.163(11) 0.022(5) -0.015(5) 0.007(3)
C15C 0.084(6) 0.038(3) 0.137(10) 0.023(4) -0.005(6) 0.006(3)
C16C 0.167(11) 0.047(4) 0.131(11) 0.029(5) -0.002(8) 0.020(5)
C17C 0.097(7) 0.062(4) 0.137(11) 0.025(5) -0.019(6) -0.008(4)
C21C 0.076(6) 0.038(3) 0.144(10) 0.024(4) -0.003(5) 0.015(3)
C22C 0.068(6) 0.044(4) 0.169(11) 0.016(5) -0.024(6) 0.009(3)
C23C 0.084(6) 0.046(4) 0.177(12) 0.030(5) -0.013(6) 0.012(4)
C24C 0.081(6) 0.034(3) 0.140(10) 0.017(4) 0.013(5) 0.013(3)
C25C 0.061(6) 0.044(4) 0.217(14) 0.032(5) -0.017(6) 0.004(3)
C26C 0.079(6) 0.042(4) 0.172(12) 0.011(5) -0.028(6) 0.012(3)
C27C 0.077(6) 0.050(4) 0.155(12) 0.014(5) -0.017(6) 0.010(4)
O28C 0.107(5) 0.035(2) 0.170(9) 0.014(3) 0.005(5) 0.007(3)
O29C 0.087(4) 0.045(3) 0.193(8) 0.024(3) -0.015(4) 0.025(3)
N31C 0.063(4) 0.044(3) 0.131(8) 0.020(3) 0.020(4) 0.007(3)
N32C 0.057(4) 0.056(3) 0.120(7) 0.022(4) 0.019(4) 0.014(3)
C33C 0.119(8) 0.063(4) 0.104(9) 0.027(5) 0.000(6) 0.033(5)
C34C 0.051(5) 0.063(4) 0.167(12) 0.026(5) -0.008(5) 0.004(3)
C35C 0.082(6) 0.061(4) 0.116(9) 0.029(5) -0.010(5) 0.007(4)
C36C 0.093(8) 0.155(11) 0.25(2) 0.136(13) 0.071(10) 0.054(8)
C37C 0.104(8) 0.091(6) 0.175(15) 0.055(8) -0.027(8) 0.005(5)
C41C 0.087(7) 0.077(5) 0.129(11) 0.025(6) 0.024(7) 0.034(5)
C42C 0.068(7) 0.093(6) 0.145(12) 0.031(6) -0.011(6) 0.001(5)
C43C 0.092(8) 0.097(7) 0.133(13) 0.027(7) -0.015(7) 0.027(6)
C44C 0.073(7) 0.060(4) 0.134(12) 0.015(5) 0.000(6) 0.010(4)
C45C 0.096(8) 0.059(4) 0.164(13) 0.027(6) 0.011(7) 0.019(5)
C46C 0.060(6) 0.067(5) 0.213(17) 0.032(7) 0.004(7) 0.010(4)
C47C 0.062(7) 0.041(4) 0.203(16) 0.028(6) -0.003(8) 0.011(4)
O48C 0.068(5) 0.090(4) 0.205(11) 0.010(5) 0.010(5) 0.027(3)
O49C 0.085(4) 0.049(3) 0.121(7) 0.009(3) 0.013(4) 0.021(3)

loop_
_atom_type_symbol
_atom_type_description
_atom_type_scat_dispersion_real
_atom_type_scat_dispersion_imag
_atom_type_scat_source
C C 0.0033 0.0016 'International Tables Vol C Tables 4.2.6.8 and 6.1.1.4'
H H 0.0000 0.0000 'International Tables Vol C Tables 4.2.6.8 and 6.1.1.4'
Cl Cl 0.1484 0.1585 'International Tables Vol C Tables 4.2.6.8 and 6.1.1.4'
Cu Cu 0.3201 1.2651 'International Tables Vol C Tables 4.2.6.8 and 6.1.1.4'
Mn Mn 0.3368 0.7283 'International Tables Vol C Tables 4.2.6.8 and 6.1.1.4'
N N 0.0061 0.0033 'International Tables Vol C Tables 4.2.6.8 and 6.1.1.4'
O O 0.0106 0.0060 'International Tables Vol C Tables 4.2.6.8 and 6.1.1.4'

loop_
_geom_angle_atom_site_label_1
_geom_angle_atom_site_label_2
_geom_angle_atom_site_label_3
_geom_angle
_geom_angle_site_symmetry_1
_geom_angle_site_symmetry_3
_geom_angle_publ_flag
O29A Mn1 O29A 180.0 2_766 . ?
O29A Mn1 O48A 89.9(3) 2_766 1_665 ?
O29A Mn1 O48A 90.1(3) . 1_665 ?
O29A Mn1 O48A 90.1(3) 2_766 2_656 ?
O29A Mn1 O48A 89.9(3) . 2_656 ?
O29A Mn1 O28B 95.0(3) 2_766 2_766 ?
O29A Mn1 O28B 85.0(3) . 2_766 ?
O29A Mn1 O28B 85.0(3) 2_766 . ?
O29A Mn1 O28B 95.0(3) . . ?
O48A Mn1 O48A 180.0 1_665 2_656 ?
O28B Mn1 O48A 88.5(3) . 1_665 ?
O28B Mn1 O48A 91.5(3) . 2_656 ?
O28B Mn1 O48A 88.5(3) 2_766 2_656 ?
O28B Mn1 O48A 91.5(3) 2_766 1_665 ?
O28B Mn1 O28B 180.0 2_766 . ?
N12A Mn2 C47A 83.4(2) 1_565 1_665 ?
N12A Mn2 O49A 80.2(2) 1_565 1_665 ?
O28A Mn2 N12A 160.1(3) . 1_565 ?
O28A Mn2 N32A 86.4(2) . 1_565 ?
O28A Mn2 C47A 92.2(2) . 1_665 ?
O28A Mn2 O48A 95.0(2) . 1_665 ?
O28A Mn2 O49A 86.6(2) . 1_665 ?
N32A Mn2 N12A 82.9(3) 1_565 1_565 ?
N32A Mn2 C47A 134.3(4) 1_565 1_665 ?
N32A Mn2 O49A 105.9(3) 1_565 1_665 ?
O48A Mn2 N12A 90.9(2) 1_665 1_565 ?
O48A Mn2 N32A 164.3(3) 1_665 1_565 ?
O48A Mn2 C47A 30.1(3) 1_665 1_665 ?
O48A Mn2 O49A 58.6(3) 1_665 1_665 ?
O49A Mn2 C47A 28.6(3) 1_665 1_665 ?
O29B Mn2 N12A 91.7(3) . 1_565 ?
O29B Mn2 O28A 106.0(3) . . ?
O29B Mn2 N32A 94.8(3) . 1_565 ?
O29B Mn2 C47A 129.0(4) . 1_665 ?
O29B Mn2 O48A 99.8(3) . 1_665 ?
O29B Mn2 O49A 156.5(3) . 1_665 ?
O49B Mn3 O49B 180.0 . 2_765 ?
O49B Mn3 O28C 85.5(3) 2_765 . ?
O49B Mn3 O28C 94.5(3) 2_765 2_765 ?
O49B Mn3 O28C 94.5(3) . . ?
O49B Mn3 O28C 85.5(3) . 2_765 ?
O49B Mn3 O49C 91.1(3) . 2_655 ?
O49B Mn3 O49C 88.9(3) 2_765 2_655 ?
O49B Mn3 O49C 88.9(3) . 1_665 ?
O49B Mn3 O49C 91.1(3) 2_765 1_665 ?
O28C Mn3 O28C 180.0 . 2_765 ?
O28C Mn3 O49C 89.4(3) 2_765 2_655 ?
O28C Mn3 O49C 89.4(3) . 1_665 ?
O28C Mn3 O49C 90.6(3) . 2_655 ?
O28C Mn3 O49C 90.6(3) 2_765 1_665 ?
O49C Mn3 O49C 180.0(3) 2_655 1_665 ?
O48B Mn4 N12C 91.9(3) . 1_565 ?
O48B Mn4 O29C 106.1(3) . . ?
O48B Mn4 N32C 96.3(3) . 1_565 ?
O48B Mn4 C47C 124.4(4) . 1_665 ?
O48B Mn4 O48C 152.7(3) . 1_665 ?
O48B Mn4 O49C 96.3(3) . 1_665 ?
N12C Mn4 C47C 82.7(3) 1_565 1_665 ?
N12C Mn4 O48C 78.9(3) 1_565 1_665 ?
O29C Mn4 N12C 159.9(3) . 1_565 ?
O29C Mn4 N32C 88.7(2) . 1_565 ?
O29C Mn4 C47C 94.1(3) . 1_665 ?
O29C Mn4 O48C 88.5(3) . 1_665 ?
O29C Mn4 O49C 97.4(2) . 1_665 ?
N32C Mn4 N12C 80.3(3) 1_565 1_565 ?
N32C Mn4 C47C 136.2(5) 1_565 1_665 ?
N32C Mn4 O48C 107.2(3) 1_565 1_665 ?
N32C Mn4 O49C 163.9(3) 1_565 1_665 ?
O48C Mn4 C47C 29.5(4) 1_665 1_665 ?
O49C Mn4 N12C 89.3(2) 1_665 1_565 ?
O49C Mn4 C47C 28.9(4) 1_665 1_665 ?
O49C Mn4 O48C 58.4(3) 1_665 1_665 ?
N12B Cu5 Cl6 136.8(5) . . ?
N32B Cu5 Cl6 126.5(5) . . ?
N32B Cu5 N12B 94.5(7) . . ?
H1AA C1A H1AB 108.7 . . ?
N11A C1A H1AA 110.5 . . ?
N11A C1A H1AB 110.5 . . ?
N11A C1A N31A 106.2(8) . . ?
N31A C1A H1AA 110.5 . . ?
N31A C1A H1AB 110.5 . . ?
N12A N11A C1A 121.0(6) . . ?
N12A N11A C15A 110.8(8) . . ?
C15A N11A C1A 128.1(9) . . ?
N11A N12A Mn2 119.8(5) . 1_545 ?
N11A N12A C13A 109.8(7) . . ?
C13A N12A Mn2 128.7(8) . 1_545 ?
N12A C13A C14A 104.8(10) . . ?
N12A C13A C16A 124.1(8) . . ?
C16A C13A C14A 131.0(7) . . ?
C15A C14A C13A 107.7(6) . . ?
C15A C14A C21A 127.7(8) . . ?
C21A C14A C13A 124.2(10) . . ?
N11A C15A C17A 120.9(9) . . ?
C14A C15A N11A 106.9(9) . . ?
C14A C15A C17A 131.9(7) . . ?
C13A C16A H16A 109.5 . . ?
C13A C16A H16B 109.5 . . ?
C13A C16A H16C 109.5 . . ?
H16A C16A H16B 109.5 . . ?
H16A C16A H16C 109.5 . . ?
H16B C16A H16C 109.5 . . ?
C15A C17A H17A 109.5 . . ?
C15A C17A H17B 109.5 . . ?
C15A C17A H17C 109.5 . . ?
H17A C17A H17B 109.5 . . ?
H17A C17A H17C 109.5 . . ?
H17B C17A H17C 109.5 . . ?
C22A C21A C14A 119.8(8) . . ?
C26A C21A C14A 121.5(7) . . ?
C26A C21A C22A 118.6(7) . . ?
C21A C22A H22A 120.9 . . ?
C23A C22A C21A 118.1(8) . . ?
C23A C22A H22A 120.9 . . ?
C22A C23A H23A 117.7 . . ?
C24A C23A C22A 124.6(8) . . ?
C24A C23A H23A 117.7 . . ?
C23A C24A C25A 120.5(7) . . ?
C23A C24A C27A 123.3(8) . . ?
C25A C24A C27A 116.1(8) . . ?
C24A C25A H25A 122.6 . . ?
C26A C25A C24A 114.8(8) . . ?
C26A C25A H25A 122.6 . . ?
C21A C26A C25A 123.2(8) . . ?
C21A C26A H26A 118.4 . . ?
C25A C26A H26A 118.4 . . ?
O28A C27A C24A 115.5(10) . . ?
O29A C27A C24A 117.6(8) . . ?
O29A C27A O28A 126.8(7) . . ?
C27A O28A Mn2 126.0(6) . . ?
C27A O29A Mn1 139.0(7) . . ?
N32A N31A C1A 120.1(7) . . ?
N32A N31A C35A 113.3(7) . . ?
C35A N31A C1A 126.3(8) . . ?
N31A N32A Mn2 121.6(5) . 1_545 ?
C33A N32A Mn2 127.9(8) . 1_545 ?
C33A N32A N31A 105.2(7) . . ?
N32A C33A C34A 108.8(9) . . ?
N32A C33A C36A 122.2(9) . . ?
C34A C33A C36A 129.0(10) . . ?
C33A C34A C41A 125.4(10) . . ?
C35A C34A C33A 108.8(8) . . ?
C35A C34A C41A 125.7(9) . . ?
N31A C35A C37A 123.4(9) . . ?
C34A C35A N31A 103.9(8) . . ?
C34A C35A C37A 132.7(8) . . ?
C33A C36A H36A 109.5 . . ?
C33A C36A H36B 109.5 . . ?
C33A C36A H36C 109.5 . . ?
H36A C36A H36B 109.5 . . ?
H36A C36A H36C 109.5 . . ?
H36B C36A H36C 109.5 . . ?
C35A C37A H37A 109.5 . . ?
C35A C37A H37B 109.5 . . ?
C35A C37A H37C 109.5 . . ?
H37A C37A H37B 109.5 . . ?
H37A C37A H37C 109.5 . . ?
H37B C37A H37C 109.5 . . ?
C42A C41A C34A 117.8(9) . . ?
C46A C41A C34A 122.9(10) . . ?
C46A C41A C42A 119.3(9) . . ?
C41A C42A H42A 120.1 . . ?
C43A C42A C41A 119.9(10) . . ?
C43A C42A H42A 120.1 . . ?
C42A C43A H43A 120.4 . . ?
C42A C43A C44A 119.1(10) . . ?
C44A C43A H43A 120.4 . . ?
C43A C44A C47A 118.5(10) . . ?
C45A C44A C43A 119.9(9) . . ?
C45A C44A C47A 121.6(10) . . ?
C44A C45A H45A 119.4 . . ?
C46A C45A C44A 121.2(11) . . ?
C46A C45A H45A 119.4 . . ?
C41A C46A C45A 120.6(12) . . ?
C41A C46A H46A 119.7 . . ?
C45A C46A H46A 119.7 . . ?
C44A C47A Mn2 172.9(7) . 1_445 ?
O48A C47A Mn2 56.2(5) . 1_445 ?
O48A C47A C44A 119.2(10) . . ?
O49A C47A Mn2 66.8(5) . 1_445 ?
O49A C47A C44A 117.9(13) . . ?
O49A C47A O48A 122.8(9) . . ?
Mn2 O48A Mn1 109.5(3) 1_445 1_445 ?
C47A O48A Mn1 137.4(5) . 1_445 ?
C47A O48A Mn2 93.7(5) . 1_445 ?
C47A O49A Mn2 84.7(7) . 1_445 ?
H1BA C1B H1BB 107.3 . . ?
N11B C1B H1BA 108.2 . . ?
N11B C1B H1BB 108.2 . . ?
N31B C1B H1BA 108.2 . . ?
N31B C1B H1BB 108.2 . . ?
N31B C1B N11B 116.5(13) . . ?
N12B N11B C1B 112.8(12) . . ?
N12B N11B C15B 114.8(13) . . ?
C15B N11B C1B 130.6(14) . . ?
N11B N12B Cu5 124.2(13) . . ?
N11B N12B C13B 100.2(12) . . ?
C13B N12B Cu5 123.1(15) . . ?
N12B C13B C16B 116.8(14) . . ?
C14B C13B N12B 114.8(16) . . ?
C14B C13B C16B 127.7(15) . . ?
C13B C14B C15B 103.0(12) . . ?
C13B C14B C21B 129.0(15) . . ?
C15B C14B C21B 126.3(12) . . ?
N11B C15B C17B 122.1(14) . . ?
C14B C15B N11B 106.4(12) . . ?
C14B C15B C17B 131.5(12) . . ?
C13B C16B H16D 109.5 . . ?
C13B C16B H16E 109.5 . . ?
C13B C16B H16F 109.5 . . ?
H16D C16B H16E 109.5 . . ?
H16D C16B H16F 109.5 . . ?
H16E C16B H16F 109.5 . . ?
C15B C17B H17D 109.5 . . ?
C15B C17B H17E 109.5 . . ?
C15B C17B H17F 109.5 . . ?
H17D C17B H17E 109.5 . . ?
H17D C17B H17F 109.5 . . ?
H17E C17B H17F 109.5 . . ?
C22B C21B C14B 118.3(14) . . ?
C26B C21B C14B 121.9(10) . . ?
C26B C21B C22B 119.7(11) . . ?
C21B C22B H22B 121.6 . . ?
C21B C22B C23B 116.9(14) . . ?
C23B C22B H22B 121.6 . . ?
C22B C23B H23B 118.7 . . ?
C24B C23B C22B 122.7(10) . . ?
C24B C23B H23B 118.7 . . ?
C23B C24B C25B 118.2(10) . . ?
C23B C24B C27B 119.9(9) . . ?
C25B C24B C27B 121.9(13) . . ?
C24B C25B H25B 118.3 . . ?
C24B C25B C26B 123.4(14) . . ?
C26B C25B H25B 118.3 . . ?
C21B C26B H26B 120.5 . . ?
C25B C26B C21B 119.1(11) . . ?
C25B C26B H26B 120.5 . . ?
O28B C27B C24B 115.4(12) . . ?
O28B C27B O29B 127.3(10) . . ?
O29B C27B C24B 117.3(9) . . ?
C27B O28B Mn1 142.0(9) . . ?
C27B O29B Mn2 127.3(6) . . ?
N32B N31B C1B 115.9(12) . . ?
N32B N31B C35B 112.4(13) . . ?
C35B N31B C1B 131.7(14) . . ?
N31B N32B Cu5 117.1(11) . . ?
C33B N32B Cu5 122.3(12) . . ?
C33B N32B N31B 102.6(12) . . ?
N32B C33B C34B 115.3(15) . . ?
N32B C33B C36B 120.3(16) . . ?
C34B C33B C36B 124.3(17) . . ?
C33B C34B C41B 126.8(15) . . ?
C35B C34B C33B 108.6(15) . . ?
C35B C34B C41B 124.5(13) . . ?
N31B C35B C37B 121.2(15) . . ?
C34B C35B N31B 101.1(13) . . ?
C34B C35B C37B 137.8(16) . . ?
C33B C36B H36D 109.5 . . ?
C33B C36B H36E 109.5 . . ?
C33B C36B H36F 109.5 . . ?
H36D C36B H36E 109.5 . . ?
H36D C36B H36F 109.5 . . ?
H36E C36B H36F 109.5 . . ?
C35B C37B H37D 109.5 . . ?
C35B C37B H37E 109.5 . . ?
C35B C37B H37F 109.5 . . ?
H37D C37B H37E 109.5 . . ?
H37D C37B H37F 109.5 . . ?
H37E C37B H37F 109.5 . . ?
C42B C41B C34B 123.9(9) . . ?
C42B C41B C46B 117.7(13) . . ?
C46B C41B C34B 118.4(13) . . ?
C41B C42B H42B 117.4 . . ?
C41B C42B C43B 125.3(9) . . ?
C43B C42B H42B 117.4 . . ?
C42B C43B H43B 120.5 . . ?
C42B C43B C44B 119.0(11) . . ?
C44B C43B H43B 120.5 . . ?
C45B C44B C43B 115.1(10) . . ?
C45B C44B C47B 122.5(8) . . ?
C47B C44B C43B 122.2(12) . . ?
C44B C45B H45B 118.7 . . ?
C46B C45B C44B 122.6(9) . . ?
C46B C45B H45B 118.7 . . ?
C41B C46B H46B 119.9 . . ?
C45B C46B C41B 120.1(14) . . ?
C45B C46B H46B 119.9 . . ?
O48B C47B C44B 119.1(8) . . ?
O48B C47B O49B 122.8(12) . . ?
O49B C47B C44B 117.8(12) . . ?
C47B O48B Mn4 134.4(7) . . ?
C47B O49B Mn3 139.9(9) . . ?
H1CA C1C H1CB 108.2 . . ?
N11C C1C H1CA 109.8 . . ?
N11C C1C H1CB 109.8 . . ?
N31C C1C H1CA 109.8 . . ?
N31C C1C H1CB 109.8 . . ?
N31C C1C N11C 109.5(8) . . ?
N12C N11C C1C 118.6(6) . . ?
N12C N11C C15C 114.4(8) . . ?
C15C N11C C1C 126.7(8) . . ?
N11C N12C Mn4 119.5(5) . 1_545 ?
C13C N12C Mn4 130.5(7) . 1_545 ?
C13C N12C N11C 107.6(6) . . ?
N12C C13C C14C 108.2(9) . . ?
N12C C13C C16C 122.9(7) . . ?
C14C C13C C16C 128.9(8) . . ?
C13C C14C C21C 125.7(9) . . ?
C15C C14C C13C 106.8(7) . . ?
C15C C14C C21C 127.4(7) . . ?
N11C C15C C14C 102.9(8) . . ?
N11C C15C C17C 125.5(9) . . ?
C14C C15C C17C 131.4(7) . . ?
C13C C16C H16G 109.5 . . ?
C13C C16C H16H 109.5 . . ?
C13C C16C H16I 109.5 . . ?
H16G C16C H16H 109.5 . . ?
H16G C16C H16I 109.5 . . ?
H16H C16C H16I 109.5 . . ?
C15C C17C H17G 109.5 . . ?
C15C C17C H17H 109.5 . . ?
C15C C17C H17I 109.5 . . ?
H17G C17C H17H 109.5 . . ?
H17G C17C H17I 109.5 . . ?
H17H C17C H17I 109.5 . . ?
C22C C21C C14C 123.7(6) . . ?
C22C C21C C26C 121.5(7) . . ?
C26C C21C C14C 114.7(8) . . ?
C21C C22C H22C 119.3 . . ?
C21C C22C C23C 121.5(7) . . ?
C23C C22C H22C 119.3 . . ?
C22C C23C H23C 121.0 . . ?
C24C C23C C22C 117.9(9) . . ?
C24C C23C H23C 121.0 . . ?
C23C C24C C27C 117.3(9) . . ?
C25C C24C C23C 120.7(7) . . ?
C25C C24C C27C 121.9(7) . . ?
C24C C25C H25C 119.0 . . ?
C24C C25C C26C 122.0(7) . . ?
C26C C25C H25C 119.0 . . ?
C21C C26C C25C 115.8(8) . . ?
C21C C26C H26C 122.1 . . ?
C25C C26C H26C 122.1 . . ?
O28C C27C C24C 118.7(8) . . ?
O28C C27C O29C 125.7(8) . . ?
O29C C27C C24C 115.5(10) . . ?
C27C O28C Mn3 140.3(7) . . ?
C27C O29C Mn4 123.7(6) . . ?
N32C N31C C1C 116.8(6) . . ?
N32C N31C C35C 112.7(7) . . ?
C35C N31C C1C 129.9(7) . . ?
N31C N32C Mn4 124.7(5) . 1_545 ?
C33C N32C Mn4 129.2(7) . 1_545 ?
C33C N32C N31C 104.4(6) . . ?
N32C C33C C34C 112.0(9) . . ?
N32C C33C C36C 121.6(8) . . ?
C34C C33C C36C 126.4(10) . . ?
C33C C34C C41C 125.2(11) . . ?
C35C C34C C33C 104.3(9) . . ?
C35C C34C C41C 130.4(9) . . ?
N31C C35C C37C 123.0(9) . . ?
C34C C35C N31C 106.7(7) . . ?
C34C C35C C37C 130.3(9) . . ?
C33C C36C H36G 109.5 . . ?
C33C C36C H36H 109.5 . . ?
C33C C36C H36I 109.5 . . ?
H36G C36C H36H 109.5 . . ?
H36G C36C H36I 109.5 . . ?
H36H C36C H36I 109.5 . . ?
C35C C37C H37G 109.5 . . ?
C35C C37C H37H 109.5 . . ?
C35C C37C H37I 109.5 . . ?
H37G C37C H37H 109.5 . . ?
H37G C37C H37I 109.5 . . ?
H37H C37C H37I 109.5 . . ?
C42C C41C C34C 119.2(12) . . ?
C46C C41C C34C 119.8(12) . . ?
C46C C41C C42C 121.0(10) . . ?
C41C C42C H42C 118.7 . . ?
C43C C42C C41C 122.7(13) . . ?
C43C C42C H42C 118.7 . . ?
C42C C43C H43C 121.7 . . ?
C42C C43C C44C 116.5(12) . . ?
C44C C43C H43C 121.7 . . ?
C43C C44C C47C 123.4(12) . . ?
C45C C44C C43C 122.9(10) . . ?
C45C C44C C47C 113.6(13) . . ?
C44C C45C H45C 120.4 . . ?
C44C C45C C46C 119.2(13) . . ?
C46C C45C H45C 120.4 . . ?
C41C C46C C45C 117.6(12) . . ?
C41C C46C H46C 121.2 . . ?
C45C C46C H46C 121.2 . . ?
C44C C47C Mn4 172.6(5) . 1_445 ?
O48C C47C Mn4 66.8(6) . 1_445 ?
O48C C47C C44C 113.4(14) . . ?
O49C C47C Mn4 57.6(5) . 1_445 ?
O49C C47C C44C 122.0(12) . . ?
O49C C47C O48C 124.4(10) . . ?
C47C O48C Mn4 83.7(8) . 1_445 ?
Mn4 O49C Mn3 108.9(3) 1_445 1_445 ?
C47C O49C Mn3 135.9(5) . 1_445 ?
C47C O49C Mn4 93.5(6) . 1_445 ?

loop_
_geom_bond_atom_site_label_1
_geom_bond_atom_site_label_2
_geom_bond_distance
_geom_bond_site_symmetry_2
_geom_bond_publ_flag
Mn1 O29A 2.117(7) 2_766 ?
Mn1 O29A 2.117(7) . ?
Mn1 O48A 2.186(8) 2_656 ?
Mn1 O48A 2.186(8) 1_665 ?
Mn1 O28B 2.122(6) 2_766 ?
Mn1 O28B 2.122(6) . ?
Mn2 N12A 2.299(7) 1_565 ?
Mn2 O28A 2.114(5) . ?
Mn2 N32A 2.187(9) 1_565 ?
Mn2 C47A 2.618(10) 1_665 ?
Mn2 O48A 2.180(6) 1_665 ?
Mn2 O49A 2.416(7) 1_665 ?
Mn2 O29B 2.068(8) . ?
Mn3 O49B 2.114(6) . ?
Mn3 O49B 2.114(6) 2_765 ?
Mn3 O28C 2.131(7) . ?
Mn3 O28C 2.131(7) 2_765 ?
Mn3 O49C 2.203(8) 2_655 ?
Mn3 O49C 2.203(8) 1_665 ?
Mn4 O48B 2.070(9) . ?
Mn4 N12C 2.336(6) 1_565 ?
Mn4 O29C 2.083(5) . ?
Mn4 N32C 2.170(7) 1_565 ?
Mn4 C47C 2.597(11) 1_665 ?
Mn4 O48C 2.402(9) 1_665 ?
Mn4 O49C 2.196(7) 1_665 ?
Cu5 Cl6 2.120(7) . ?
Cu5 N12B 2.025(17) . ?
Cu5 N32B 1.989(14) . ?
C1A H1AA 0.9700 . ?
C1A H1AB 0.9700 . ?
C1A N11A 1.454(11) . ?
C1A N31A 1.479(11) . ?
N11A N12A 1.351(12) . ?
N11A C15A 1.388(9) . ?
N12A C13A 1.367(11) . ?
C13A C14A 1.490(14) . ?
C13A C16A 1.407(14) . ?
C14A C15A 1.364(14) . ?
C14A C21A 1.470(9) . ?
C15A C17A 1.526(15) . ?
C16A H16A 0.9600 . ?
C16A H16B 0.9600 . ?
C16A H16C 0.9600 . ?
C17A H17A 0.9600 . ?
C17A H17B 0.9600 . ?
C17A H17C 0.9600 . ?
C21A C22A 1.378(11) . ?
C21A C26A 1.373(13) . ?
C22A H22A 0.9300 . ?
C22A C23A 1.372(11) . ?
C23A H23A 0.9300 . ?
C23A C24A 1.306(13) . ?
C24A C25A 1.421(12) . ?
C24A C27A 1.529(10) . ?
C25A H25A 0.9300 . ?
C25A C26A 1.417(10) . ?
C26A H26A 0.9300 . ?
C27A O28A 1.278(12) . ?
C27A O29A 1.249(12) . ?
N31A N32A 1.362(12) . ?
N31A C35A 1.376(11) . ?
N32A C33A 1.347(12) . ?
C33A C34A 1.413(14) . ?
C33A C36A 1.536(17) . ?
C34A C35A 1.367(14) . ?
C34A C41A 1.506(12) . ?
C35A C37A 1.490(15) . ?
C36A H36A 0.9600 . ?
C36A H36B 0.9600 . ?
C36A H36C 0.9600 . ?
C37A H37A 0.9600 . ?
C37A H37B 0.9600 . ?
C37A H37C 0.9600 . ?
C41A C42A 1.415(14) . ?
C41A C46A 1.366(14) . ?
C42A H42A 0.9300 . ?
C42A C43A 1.388(12) . ?
C43A H43A 0.9300 . ?
C43A C44A 1.396(13) . ?
C44A C45A 1.372(14) . ?
C44A C47A 1.525(13) . ?
C45A H45A 0.9300 . ?
C45A C46A 1.367(13) . ?
C46A H46A 0.9300 . ?
C47A O48A 1.317(14) . ?
C47A O49A 1.257(13) . ?
C1B H1BA 0.9700 . ?
C1B H1BB 0.9700 . ?
C1B N11B 1.435(18) . ?
C1B N31B 1.412(14) . ?
N11B N12B 1.284(19) . ?
N11B C15B 1.361(15) . ?
N12B C13B 1.38(2) . ?
C13B C14B 1.34(2) . ?
C13B C16B 1.486(16) . ?
C14B C15B 1.355(18) . ?
C14B C21B 1.481(17) . ?
C15B C17B 1.480(15) . ?
C16B H16D 0.9600 . ?
C16B H16E 0.9600 . ?
C16B H16F 0.9600 . ?
C17B H17D 0.9600 . ?
C17B H17E 0.9600 . ?
C17B H17F 0.9600 . ?
C21B C22B 1.391(17) . ?
C21B C26B 1.385(19) . ?
C22B H22B 0.9300 . ?
C22B C23B 1.447(16) . ?
C23B H23B 0.9300 . ?
C23B C24B 1.314(16) . ?
C24B C25B 1.360(14) . ?
C24B C27B 1.514(15) . ?
C25B H25B 0.9300 . ?
C25B C26B 1.365(16) . ?
C26B H26B 0.9300 . ?
C27B O28B 1.241(12) . ?
C27B O29B 1.249(13) . ?
N31B N32B 1.347(16) . ?
N31B C35B 1.394(18) . ?
N32B C33B 1.208(19) . ?
C33B C34B 1.34(2) . ?
C33B C36B 1.497(15) . ?
C34B C35B 1.298(19) . ?
C34B C41B 1.55(2) . ?
C35B C37B 1.451(15) . ?
C36B H36D 0.9600 . ?
C36B H36E 0.9600 . ?
C36B H36F 0.9600 . ?
C37B H37D 0.9600 . ?
C37B H37E 0.9600 . ?
C37B H37F 0.9600 . ?
C41B C42B 1.344(19) . ?
C41B C46B 1.407(13) . ?
C42B H42B 0.9300 . ?
C42B C43B 1.372(17) . ?
C43B H43B 0.9300 . ?
C43B C44B 1.452(11) . ?
C44B C45B 1.429(19) . ?
C44B C47B 1.433(17) . ?
C45B H45B 0.9300 . ?
C45B C46B 1.38(2) . ?
C46B H46B 0.9300 . ?
C47B O48B 1.237(13) . ?
C47B O49B 1.293(11) . ?
C1C H1CA 0.9700 . ?
C1C H1CB 0.9700 . ?
C1C N11C 1.469(11) . ?
C1C N31C 1.432(11) . ?
N11C N12C 1.321(11) . ?
N11C C15C 1.351(8) . ?
N12C C13C 1.311(11) . ?
C13C C14C 1.427(10) . ?
C13C C16C 1.493(15) . ?
C14C C15C 1.407(15) . ?
C14C C21C 1.513(11) . ?
C15C C17C 1.470(14) . ?
C16C H16G 0.9600 . ?
C16C H16H 0.9600 . ?
C16C H16I 0.9600 . ?
C17C H17G 0.9600 . ?
C17C H17H 0.9600 . ?
C17C H17I 0.9600 . ?
C21C C22C 1.320(12) . ?
C21C C26C 1.408(10) . ?
C22C H22C 0.9300 . ?
C22C C23C 1.416(12) . ?
C23C H23C 0.9300 . ?
C23C C24C 1.399(11) . ?
C24C C25C 1.314(13) . ?
C24C C27C 1.523(12) . ?
C25C H25C 0.9300 . ?
C25C C26C 1.447(12) . ?
C26C H26C 0.9300 . ?
C27C O28C 1.212(13) . ?
C27C O29C 1.287(11) . ?
N31C N32C 1.344(10) . ?
N31C C35C 1.391(11) . ?
N32C C33C 1.329(12) . ?
C33C C34C 1.443(13) . ?
C33C C36C 1.555(15) . ?
C34C C35C 1.355(15) . ?
C34C C41C 1.474(14) . ?
C35C C37C 1.513(14) . ?
C36C H36G 0.9600 . ?
C36C H36H 0.9600 . ?
C36C H36I 0.9600 . ?
C37C H37G 0.9600 . ?
C37C H37H 0.9600 . ?
C37C H37I 0.9600 . ?
C41C C42C 1.435(16) . ?
C41C C46C 1.356(18) . ?
C42C H42C 0.9300 . ?
C42C C43C 1.355(15) . ?
C43C H43C 0.9300 . ?
C43C C44C 1.443(17) . ?
C44C C45C 1.358(16) . ?
C44C C47C 1.538(15) . ?
C45C H45C 0.9300 . ?
C45C C46C 1.484(15) . ?
C46C H46C 0.9300 . ?
C47C O48C 1.287(16) . ?
C47C O49C 1.259(16) . ?

loop_
_geom_torsion_atom_site_label_1
_geom_torsion_atom_site_label_2
_geom_torsion_atom_site_label_3
_geom_torsion_atom_site_label_4
_geom_torsion
_geom_torsion_site_symmetry_1
_geom_torsion_site_symmetry_2
_geom_torsion_site_symmetry_3
_geom_torsion_site_symmetry_4
_geom_torsion_publ_flag
Mn2 N12A C13A C14A 164.6(5) 1_545 . . . ?
Mn2 N12A C13A C16A -13.5(14) 1_545 . . . ?
Mn2 N32A C33A C34A -154.8(6) 1_545 . . . ?
Mn2 N32A C33A C36A 27.4(13) 1_545 . . . ?
Mn2 C47A O48A Mn1 -124.4(7) 1_445 . . 1_445 ?
Mn4 N12C C13C C14C -160.4(7) 1_545 . . . ?
Mn4 N12C C13C C16C 18.5(15) 1_545 . . . ?
Mn4 N32C C33C C34C 162.9(6) 1_545 . . . ?
Mn4 N32C C33C C36C -13.6(14) 1_545 . . . ?
Mn4 C47C O49C Mn3 121.9(9) 1_445 . . 1_445 ?
Cu5 N12B C13B C14B -139.5(15) . . . . ?
Cu5 N12B C13B C16B 50(3) . . . . ?
Cu5 N32B C33B C34B 135.4(12) . . . . ?
Cu5 N32B C33B C36B -48(2) . . . . ?
C1A N11A N12A Mn2 10.4(10) . . . 1_545 ?
C1A N11A N12A C13A 176.8(7) . . . . ?
C1A N11A C15A C14A -176.5(8) . . . . ?
C1A N11A C15A C17A 9.3(14) . . . . ?
C1A N31A N32A Mn2 -18.2(10) . . . 1_545 ?
C1A N31A N32A C33A -174.5(7) . . . . ?
C1A N31A C35A C34A 174.7(7) . . . . ?
C1A N31A C35A C37A -5.5(13) . . . . ?
N11A C1A N31A N32A 73.0(8) . . . . ?
N11A C1A N31A C35A -100.5(10) . . . . ?
N11A N12A C13A C14A -0.3(10) . . . . ?
N11A N12A C13A C16A -178.3(10) . . . . ?
N12A N11A C15A C14A -0.5(11) . . . . ?
N12A N11A C15A C17A -174.7(8) . . . . ?
N12A C13A C14A C15A 0.0(10) . . . . ?
N12A C13A C14A C21A -174.4(8) . . . . ?
C13A C14A C15A N11A 0.3(10) . . . . ?
C13A C14A C15A C17A 173.6(10) . . . . ?
C13A C14A C21A C22A 132.4(11) . . . . ?
C13A C14A C21A C26A -46.6(15) . . . . ?
C14A C21A C22A C23A -178.8(11) . . . . ?
C14A C21A C26A C25A 178.4(10) . . . . ?
C15A N11A N12A Mn2 -165.9(6) . . . 1_545 ?
C15A N11A N12A C13A 0.5(10) . . . . ?
C15A C14A C21A C22A -40.8(16) . . . . ?
C15A C14A C21A C26A 140.2(12) . . . . ?
C16A C13A C14A C15A 177.8(11) . . . . ?
C16A C13A C14A C21A 3.5(16) . . . . ?
C21A C14A C15A N11A 174.4(8) . . . . ?
C21A C14A C15A C17A -12.3(17) . . . . ?
C21A C22A C23A C24A -1.7(19) . . . . ?
C22A C21A C26A C25A -0.6(18) . . . . ?
C22A C23A C24A C25A 3(2) . . . . ?
C22A C23A C24A C27A 179.9(11) . . . . ?
C23A C24A C25A C26A -3.6(17) . . . . ?
C23A C24A C27A O28A 34.6(17) . . . . ?
C23A C24A C27A O29A -146.2(13) . . . . ?
C24A C25A C26A C21A 2.3(17) . . . . ?
C24A C27A O28A Mn2 165.6(7) . . . . ?
C24A C27A O29A Mn1 -145.8(8) . . . . ?
C25A C24A C27A O28A -148.8(11) . . . . ?
C25A C24A C27A O29A 30.4(16) . . . . ?
C26A C21A C22A C23A 0.2(17) . . . . ?
C27A C24A C25A C26A 179.8(10) . . . . ?
O28A C27A O29A Mn1 33.2(19) . . . . ?
O29A C27A O28A Mn2 -13.5(17) . . . . ?
N31A C1A N11A N12A -66.9(9) . . . . ?
N31A C1A N11A C15A 108.7(10) . . . . ?
N31A N32A C33A C34A -0.5(10) . . . . ?
N31A N32A C33A C36A -178.4(10) . . . . ?
N32A N31A C35A C34A 0.8(9) . . . . ?
N32A N31A C35A C37A -179.4(8) . . . . ?
N32A C33A C34A C35A 1.1(11) . . . . ?
N32A C33A C34A C41A 178.5(8) . . . . ?
C33A C34A C35A N31A -1.1(10) . . . . ?
C33A C34A C35A C37A 179.2(10) . . . . ?
C33A C34A C41A C42A -54.0(11) . . . . ?
C33A C34A C41A C46A 124.8(11) . . . . ?
C34A C41A C42A C43A 177.8(7) . . . . ?
C34A C41A C46A C45A -179.4(8) . . . . ?
C35A N31A N32A Mn2 156.1(5) . . . 1_545 ?
C35A N31A N32A C33A -0.2(10) . . . . ?
C35A C34A C41A C42A 123.0(10) . . . . ?
C35A C34A C41A C46A -58.2(12) . . . . ?
C36A C33A C34A C35A 178.7(11) . . . . ?
C36A C33A C34A C41A -3.8(17) . . . . ?
C41A C34A C35A N31A -178.6(8) . . . . ?
C41A C34A C35A C37A 1.7(16) . . . . ?
C41A C42A C43A C44A 0.8(12) . . . . ?
C42A C41A C46A C45A -0.6(13) . . . . ?
C42A C43A C44A C45A 1.1(12) . . . . ?
C42A C43A C44A C47A -178.1(7) . . . . ?
C43A C44A C45A C46A -2.9(13) . . . . ?
C43A C44A C47A O48A 9.1(10) . . . . ?
C43A C44A C47A O49A -169.8(7) . . . . ?
C44A C45A C46A C41A 2.6(14) . . . . ?
C44A C47A O48A Mn1 62.1(10) . . . 1_445 ?
C44A C47A O48A Mn2 -173.5(5) . . . 1_445 ?
C44A C47A O49A Mn2 174.1(6) . . . 1_445 ?
C45A C44A C47A O48A -170.1(7) . . . . ?
C45A C44A C47A O49A 10.9(11) . . . . ?
C46A C41A C42A C43A -1.1(12) . . . . ?
C47A C44A C45A C46A 176.4(8) . . . . ?
O48A C47A O49A Mn2 -4.9(7) . . . 1_445 ?
O49A C47A O48A Mn1 -119.0(8) . . . 1_445 ?
O49A C47A O48A Mn2 5.4(7) . . . 1_445 ?
C1B N11B N12B Cu5 -32.0(18) . . . . ?
C1B N11B N12B C13B -174.5(15) . . . . ?
C1B N11B C15B C14B 173.4(16) . . . . ?
C1B N11B C15B C17B -5(3) . . . . ?
C1B N31B N32B Cu5 42.5(13) . . . . ?
C1B N31B N32B C33B 179.4(12) . . . . ?
C1B N31B C35B C34B 179.6(13) . . . . ?
C1B N31B C35B C37B 1(2) . . . . ?
N11B C1B N31B N32B -75.8(15) . . . . ?
N11B C1B N31B C35B 104.2(18) . . . . ?
N11B N12B C13B C14B 4(3) . . . . ?
N11B N12B C13B C16B -167(2) . . . . ?
N12B N11B C15B C14B 10(2) . . . . ?
N12B N11B C15B C17B -168.4(18) . . . . ?
N12B C13B C14B C15B 2(2) . . . . ?
N12B C13B C14B C21B 167.4(17) . . . . ?
C13B C14B C15B N11B -6.7(19) . . . . ?
C13B C14B C15B C17B 172(2) . . . . ?
C13B C14B C21B C22B -103(2) . . . . ?
C13B C14B C21B C26B 73(3) . . . . ?
C14B C21B C22B C23B 177.8(14) . . . . ?
C14B C21B C26B C25B -178.6(14) . . . . ?
C15B N11B N12B Cu5 134.3(12) . . . . ?
C15B N11B N12B C13B -8(2) . . . . ?
C15B C14B C21B C22B 60(2) . . . . ?
C15B C14B C21B C26B -124.8(18) . . . . ?
C16B C13B C14B C15B 172(3) . . . . ?
C16B C13B C14B C21B -23(4) . . . . ?
C21B C14B C15B N11B -172.5(14) . . . . ?
C21B C14B C15B C17B 6(3) . . . . ?
C21B C22B C23B C24B -1(2) . . . . ?
C22B C21B C26B C25B -3(2) . . . . ?
C22B C23B C24B C25B 1.5(19) . . . . ?
C22B C23B C24B C27B -178.9(11) . . . . ?
C23B C24B C25B C26B -2.6(19) . . . . ?
C23B C24B C27B O28B 13.8(15) . . . . ?
C23B C24B C27B O29B -168.9(10) . . . . ?
C24B C25B C26B C21B 3(2) . . . . ?
C24B C27B O28B Mn1 174.5(7) . . . . ?
C24B C27B O29B Mn2 -166.1(6) . . . . ?
C25B C24B C27B O28B -166.6(10) . . . . ?
C25B C24B C27B O29B 10.8(15) . . . . ?
C26B C21B C22B C23B 2(2) . . . . ?
C27B C24B C25B C26B 177.8(12) . . . . ?
O28B C27B O29B Mn2 10.8(14) . . . . ?
O29B C27B O28B Mn1 -2.4(17) . . . . ?
N31B C1B N11B N12B 67.2(17) . . . . ?
N31B C1B N11B C15B -96(2) . . . . ?
N31B N32B C33B C34B 1.4(18) . . . . ?
N31B N32B C33B C36B 178.5(13) . . . . ?
N32B N31B C35B C34B -0.5(15) . . . . ?
N32B N31B C35B C37B -179.1(13) . . . . ?
N32B C33B C34B C35B -2(2) . . . . ?
N32B C33B C34B C41B -177.7(13) . . . . ?
C33B C34B C35B N31B 1.2(15) . . . . ?
C33B C34B C35B C37B 179.5(17) . . . . ?
C33B C34B C41B C42B -81(2) . . . . ?
C33B C34B C41B C46B 99.3(17) . . . . ?
C34B C41B C42B C43B -175.5(12) . . . . ?
C34B C41B C46B C45B 175.2(14) . . . . ?
C35B N31B N32B Cu5 -137.5(9) . . . . ?
C35B N31B N32B C33B -0.5(16) . . . . ?
C35B C34B C41B C42B 103.9(17) . . . . ?
C35B C34B C41B C46B -76(2) . . . . ?
C36B C33B C34B C35B -178.8(15) . . . . ?
C36B C33B C34B C41B 5(2) . . . . ?
C41B C34B C35B N31B 177.3(11) . . . . ?
C41B C34B C35B C37B -4(3) . . . . ?
C41B C42B C43B C44B -2(2) . . . . ?
C42B C41B C46B C45B -5(2) . . . . ?
C42B C43B C44B C45B 0.5(16) . . . . ?
C42B C43B C44B C47B 177.2(10) . . . . ?
C43B C44B C45B C46B -1(2) . . . . ?
C43B C44B C47B O48B -6.6(14) . . . . ?
C43B C44B C47B O49B 166.8(8) . . . . ?
C44B C45B C46B C41B 3(2) . . . . ?
C44B C47B O48B Mn4 174.8(6) . . . . ?
C44B C47B O49B Mn3 174.0(6) . . . . ?
C45B C44B C47B O48B 169.9(10) . . . . ?
C45B C44B C47B O49B -16.7(15) . . . . ?
C46B C41B C42B C43B 4(2) . . . . ?
C47B C44B C45B C46B -177.7(13) . . . . ?
O48B C47B O49B Mn3 -12.8(14) . . . . ?
O49B C47B O48B Mn4 1.8(13) . . . . ?
C1C N11C N12C Mn4 -8.9(11) . . . 1_545 ?
C1C N11C N12C C13C -173.2(8) . . . . ?
C1C N11C C15C C14C 170.9(9) . . . . ?
C1C N11C C15C C17C -13.4(15) . . . . ?
C1C N31C N32C Mn4 8.0(10) . . . 1_545 ?
C1C N31C N32C C33C 174.1(7) . . . . ?
C1C N31C C35C C34C -171.8(9) . . . . ?
C1C N31C C35C C37C 10.8(16) . . . . ?
N11C C1C N31C N32C -69.8(8) . . . . ?
N11C C1C N31C C35C 100.3(11) . . . . ?
N11C N12C C13C C14C 1.5(11) . . . . ?
N11C N12C C13C C16C -179.5(10) . . . . ?
N12C N11C C15C C14C -2.2(11) . . . . ?
N12C N11C C15C C17C 173.6(10) . . . . ?
N12C C13C C14C C15C -2.9(11) . . . . ?
N12C C13C C14C C21C 179.6(9) . . . . ?
C13C C14C C15C N11C 2.9(11) . . . . ?
C13C C14C C15C C17C -172.5(11) . . . . ?
C13C C14C C21C C22C 41.0(17) . . . . ?
C13C C14C C21C C26C -141.8(10) . . . . ?
C14C C21C C22C C23C -176.5(11) . . . . ?
C14C C21C C26C C25C 175.5(11) . . . . ?
C15C N11C N12C Mn4 164.7(6) . . . 1_545 ?
C15C N11C N12C C13C 0.4(11) . . . . ?
C15C C14C C21C C22C -136.0(12) . . . . ?
C15C C14C C21C C26C 41.1(16) . . . . ?
C16C C13C C14C C15C 178.3(11) . . . . ?
C16C C13C C14C C21C 0.7(17) . . . . ?
C21C C14C C15C N11C -179.6(9) . . . . ?
C21C C14C C15C C17C 5.0(19) . . . . ?
C21C C22C C23C C24C -4.7(18) . . . . ?
C22C C21C C26C C25C -7.3(18) . . . . ?
C22C C23C C24C C25C 4.1(18) . . . . ?
C22C C23C C24C C27C -179.5(11) . . . . ?
C23C C24C C25C C26C -5.5(19) . . . . ?
C23C C24C C27C O28C -30.1(17) . . . . ?
C23C C24C C27C O29C 153.4(11) . . . . ?
C24C C25C C26C C21C 6.8(18) . . . . ?
C24C C27C O28C Mn3 138.5(8) . . . . ?
C24C C27C O29C Mn4 -164.3(7) . . . . ?
C25C C24C C27C O28C 146.2(13) . . . . ?
C25C C24C C27C O29C -30.2(17) . . . . ?
C26C C21C C22C C23C 6.5(19) . . . . ?
C27C C24C C25C C26C 178.3(11) . . . . ?
O28C C27C O29C Mn4 19.6(19) . . . . ?
O29C C27C O28C Mn3 -45(2) . . . . ?
N31C C1C N11C N12C 69.4(10) . . . . ?
N31C C1C N11C C15C -103.3(10) . . . . ?
N31C N32C C33C C34C -2.3(11) . . . . ?
N31C N32C C33C C36C -178.8(11) . . . . ?
N32C N31C C35C C34C -1.4(11) . . . . ?
N32C N31C C35C C37C -178.7(9) . . . . ?
N32C C33C C34C C35C 1.5(12) . . . . ?
N32C C33C C34C C41C -174.9(10) . . . . ?
C33C C34C C35C N31C -0.1(11) . . . . ?
C33C C34C C35C C37C 177.0(11) . . . . ?
C33C C34C C41C C42C -131.3(11) . . . . ?
C33C C34C C41C C46C 49.7(14) . . . . ?
C34C C41C C42C C43C 178.0(8) . . . . ?
C34C C41C C46C C45C -177.5(7) . . . . ?
C35C N31C N32C Mn4 -163.8(6) . . . 1_545 ?
C35C N31C N32C C33C 2.3(10) . . . . ?
C35C C34C C41C C42C 53.3(15) . . . . ?
C35C C34C C41C C46C -125.7(13) . . . . ?
C36C C33C C34C C35C 177.8(12) . . . . ?
C36C C33C C34C C41C 1.4(18) . . . . ?
C41C C34C C35C N31C 176.1(11) . . . . ?
C41C C34C C35C C37C -7(2) . . . . ?
C41C C42C C43C C44C 0.8(13) . . . . ?
C42C C41C C46C C45C 3.5(13) . . . . ?
C42C C43C C44C C45C 0.7(13) . . . . ?
C42C C43C C44C C47C -175.3(7) . . . . ?
C43C C44C C45C C46C -0.1(12) . . . . ?
C43C C44C C47C O48C -14.5(11) . . . . ?
C43C C44C C47C O49C 170.9(8) . . . . ?
C44C C45C C46C C41C -2.0(12) . . . . ?
C44C C47C O48C Mn4 -171.9(5) . . . 1_445 ?
C44C C47C O49C Mn3 -66.9(11) . . . 1_445 ?
C44C C47C O49C Mn4 171.2(6) . . . 1_445 ?
C45C C44C C47C O48C 169.2(7) . . . . ?
C45C C44C C47C O49C -5.3(10) . . . . ?
C46C C41C C42C C43C -3.0(14) . . . . ?
C47C C44C C45C C46C 176.2(6) . . . . ?
O48C C47C O49C Mn3 119.2(9) . . . 1_445 ?
O48C C47C O49C Mn4 -2.7(8) . . . 1_445 ?
O49C C47C O48C Mn4 2.5(8) . . . 1_445 ?

loop_
_smtbx_masks_void_nr
_smtbx_masks_void_average_x
_smtbx_masks_void_average_y
_smtbx_masks_void_average_z
_smtbx_masks_void_volume
_smtbx_masks_void_count_electrons
_smtbx_masks_void_content
1 -0.500 -0.325 -0.822 1870.2 310.1 '7.5 diethylether'
